data_7132110
loop_
_publ_author_name
'Gonzalez, Andres'
'Demeshko, Serhiy'
'Meyer, Franc'
'Werncke, C. Gunnar'

_publ_section_title
;
 A low-coordinate iron organoazide complex.
;
_journal_name_full 'Chemical communications (Cambridge, England)'
_journal_paper_doi 10.1039/d3cc03765g
_journal_year 2023
_chemical_formula_moiety 'C16 H45 Fe N3 Si4'
_chemical_formula_sum 'C16 H45 Fe N3 Si4'
_chemical_formula_weight 447.76
_space_group_crystal_system monoclinic
_space_group_IT_number 14
_space_group_name_Hall '-P 2ybc'
_space_group_name_H-M_alt 'P 1 21/c 1'
_atom_sites_solution_hydrogens geom
_atom_sites_solution_primary dual
_audit_creation_date 2023-03-31
_audit_creation_method
;
FinalCif V113 by Daniel Kratzert, Freiburg 2023,
https://dkratzert.de/finalcif.html
;
_audit_update_record
;
2023-07-24 deposited with the CCDC.	2023-08-30 downloaded from the CCDC.
;
_cell_angle_alpha 90
_cell_angle_beta 106.253(2)
_cell_angle_gamma 90
_cell_formula_units_Z 4
_cell_length_a 9.3458(4)
_cell_length_b 19.5220(7)
_cell_length_c 15.2414(7)
_cell_measurement_reflns_used 9916
_cell_measurement_temperature 100.00
_cell_measurement_theta_max 29.964
_cell_measurement_theta_min 2.498
_cell_volume 2669.64(19)
_computing_cell_refinement 'SAINT V8.38A (Bruker, 2018)'
_computing_data_reduction 'SAINT V8.38A (Bruker, 2018)'
_computing_molecular_graphics 'Olex2 1.3 (Dolomanov et al., 2009)'
_computing_publication_material 'Olex2 1.3 (Dolomanov et al., 2009)'
_computing_structure_refinement 'XL  (Sheldrick, 2008)'
_computing_structure_solution 'SHELXT 2014/5 (Sheldrick, 2014)'
_diffrn_ambient_temperature 100.00
_diffrn_measured_fraction_theta_full 0.999
_diffrn_measured_fraction_theta_max 0.925
_diffrn_measurement_device_type 'Bruker APEX-II CCD'
_diffrn_measurement_method '\f and \w scans'
_diffrn_radiation_type MoK\a
_diffrn_radiation_wavelength 0.71073
_diffrn_reflns_av_R_equivalents 0.0441
_diffrn_reflns_av_unetI/netI 0.0571
_diffrn_reflns_Laue_measured_fraction_full 0.999
_diffrn_reflns_Laue_measured_fraction_max 0.925
_diffrn_reflns_limit_h_max 12
_diffrn_reflns_limit_h_min -12
_diffrn_reflns_limit_k_max 21
_diffrn_reflns_limit_k_min -27
_diffrn_reflns_limit_l_max 21
_diffrn_reflns_limit_l_min -19
_diffrn_reflns_number 18947
_diffrn_reflns_point_group_measured_fraction_full 0.999
_diffrn_reflns_point_group_measured_fraction_max 0.925
_diffrn_reflns_theta_full 25.242
_diffrn_reflns_theta_max 30.035
_diffrn_reflns_theta_min 2.086
_diffrn_source_current 1.0
_diffrn_source_power 0.05
_diffrn_source_voltage 50.0
_diffrn_standards_number 0
_exptl_absorpt_coefficient_mu 0.749
_exptl_absorpt_correction_T_max 0.7460
_exptl_absorpt_correction_T_min 0.6875
_exptl_absorpt_correction_type multi-scan
_exptl_absorpt_process_details
;
SADABS-2016/2 (Bruker,2016/2) was used for absorption correction.
wR2(int) was 0.0735 before and 0.0501 after correction.
The Ratio of minimum to maximum transmission is 0.9216.
The \l/2 correction factor is Not present.
;
_exptl_crystal_colour 'clear colourless'
_exptl_crystal_colour_lustre clear
_exptl_crystal_colour_primary colourless
_exptl_crystal_density_diffrn 1.114
_exptl_crystal_description block
_exptl_crystal_F_000 976
_exptl_crystal_size_max 0.253
_exptl_crystal_size_mid 0.247
_exptl_crystal_size_min 0.183
_refine_diff_density_max 0.775
_refine_diff_density_min -0.784
_refine_diff_density_rms 0.104
_refine_ls_extinction_method none
_refine_ls_goodness_of_fit_ref 1.131
_refine_ls_hydrogen_treatment constr
_refine_ls_matrix_type full
_refine_ls_number_parameters 250
_refine_ls_number_reflns 7221
_refine_ls_number_restraints 7
_refine_ls_restrained_S_all 1.132
_refine_ls_R_factor_all 0.0592
_refine_ls_R_factor_gt 0.0424
_refine_ls_shift/su_max 0.001
_refine_ls_shift/su_mean 0.000
_refine_ls_structure_factor_coef Fsqd
_refine_ls_weighting_details 'w=1/[\s^2^(Fo^2^)+(0.0578P)^2^+0.1620P] where P=(Fo^2^+2Fc^2^)/3'
_refine_ls_weighting_scheme calc
_refine_ls_wR_factor_gt 0.1086
_refine_ls_wR_factor_ref 0.1139
_reflns_Friedel_coverage 0.000
_reflns_number_gt 5572
_reflns_number_total 7221
_reflns_threshold_expression 'I > 2\s(I)'
_cod_data_source_file d3cc03765g2.cif
_cod_data_source_block 2
_cod_database_code 7132110
_shelx_shelxl_version_number 2019/1
_shelx_space_group_comment
;
The symmetry employed for this shelxl refinement is uniquely defined
by the following loop, which should always be used as a source of
symmetry information in preference to the above space-group names.
They are only intended as comments.
;
_shelx_estimated_absorpt_t_max 0.875
_shelx_estimated_absorpt_t_min 0.833
_olex2_refinement_description
;
1. Restrained distances
 Fe1-N008 \\sim Fe1-N3
 with sigma of 0.02
 Si4-C12 \\sim Si4-C00P
 with sigma of 0.02
 N008-C13 \\sim N3-C13
 with sigma of 0.02
 Si4-N008 \\sim Si4-N3
 with sigma of 0.04
 N008-C12 \\sim N3-C00P
 with sigma of 0.02
 C13-C12 \\sim C13-C00P
 with sigma of 0.04
 Fe1-C12 \\sim Fe1-C00P
 with sigma of 0.04
2. Others
 Sof(C00P)=Sof(H00A)=Sof(H00B)=Sof(N3)=Sof(H3)=1-FVAR(1)
 Sof(N008)=Sof(H008)=Sof(C12)=Sof(H12A)=Sof(H12B)=FVAR(1)
3.a Ternary CH refined with riding coordinates:
 N008(H008), N3(H3)
3.b Secondary CH2 refined with riding coordinates:
 C12(H12A,H12B), C00P(H00A,H00B)
3.c Idealised Me refined as rotating group:
 C5(H5A,H5B,H5C), C6(H6A,H6B,H6C), C10(H10A,H10B,H10C), C8(H8A,H8B,H8C),
 C4(H4A,H4B,H4C), C9(H9A,H9B,H9C), C1(H1A,H1B,H1C), C3(H3A,H3B,H3C), C15(H15A,
 H15B,H15C), C14(H14A,H14B,H14C), C11(H11A,H11B,H11C), C7(H7A,H7B,H7C), C2(H2A,
 H2B,H2C), C16(H16A,H16B,H16C)
;
_olex2_submission_special_instructions 'No special instructions were received'

loop_
_space_group_symop_operation_xyz
'x, y, z'
'-x, y+1/2, -z+1/2'
'-x, -y, -z'
'x, -y-1/2, z-1/2'

loop_
_atom_site_label
_atom_site_type_symbol
_atom_site_fract_x
_atom_site_fract_y
_atom_site_fract_z
_atom_site_U_iso_or_equiv
_atom_site_adp_type
_atom_site_occupancy
_atom_site_site_symmetry_order
_atom_site_calc_flag
_atom_site_refinement_flags_posn
_atom_site_refinement_flags_adp
_atom_site_refinement_flags_occupancy
_atom_site_disorder_assembly
_atom_site_disorder_group
Fe1 Fe 0.34552(3) 0.26809(2) 0.35700(2) 0.01998(9) Uani 1 1 d D . . . .
Si2 Si 0.05672(6) 0.34989(2) 0.35242(4) 0.02314(12) Uani 1 1 d . . . . .
Si3 Si 0.26130(6) 0.11173(2) 0.30218(4) 0.02552(13) Uani 1 1 d . . . . .
Si1 Si 0.20769(6) 0.36880(3) 0.20010(4) 0.02646(13) Uani 1 1 d . . . . .
Si4 Si 0.57358(6) 0.15788(2) 0.40917(4) 0.03274(15) Uani 1 1 d D . . . .
N1 N 0.19543(16) 0.33502(7) 0.30158(10) 0.0198(3) Uani 1 1 d . . . . .
N2 N 0.39154(17) 0.17218(7) 0.35258(11) 0.0243(3) Uani 1 1 d . . . . .
N008 N 0.5657(2) 0.29776(11) 0.4399(2) 0.0222(7) Uani 0.763(7) 1 d D . P A 1
H008 H 0.626855 0.305946 0.396566 0.027 Uiso 0.763(7) 1 calc R U P A 1
C13 C 0.5833(2) 0.36171(10) 0.50024(16) 0.0370(5) Uani 1 1 d D . . . .
C5 C -0.1360(2) 0.34399(12) 0.27269(16) 0.0415(5) Uani 1 1 d . . . . .
H5A H -0.152658 0.382168 0.229252 0.062 Uiso 1 1 calc R U . . .
H5B H -0.209103 0.346172 0.307854 0.062 Uiso 1 1 calc R U . . .
H5C H -0.147150 0.300537 0.239252 0.062 Uiso 1 1 calc R U . . .
C6 C 0.0645(2) 0.28366(11) 0.44212(15) 0.0352(5) Uani 1 1 d . . . . .
H6A H 0.042327 0.238560 0.413273 0.053 Uiso 1 1 calc R U . . .
H6B H -0.009138 0.294567 0.474875 0.053 Uiso 1 1 calc R U . . .
H6C H 0.164380 0.283109 0.485274 0.053 Uiso 1 1 calc R U . . .
C10 C 0.6091(3) 0.08282(11) 0.48709(17) 0.0454(6) Uani 1 1 d . . . . .
H10A H 0.551577 0.087546 0.531529 0.068 Uiso 1 1 calc R U . . .
H10B H 0.715579 0.080462 0.519405 0.068 Uiso 1 1 calc R U . . .
H10C H 0.578951 0.040843 0.451452 0.068 Uiso 1 1 calc R U . . .
C8 C 0.1653(3) 0.07669(11) 0.38435(18) 0.0441(6) Uani 1 1 d . . . . .
H8A H 0.239150 0.056531 0.436748 0.066 Uiso 1 1 calc R U . . .
H8B H 0.093919 0.041406 0.354029 0.066 Uiso 1 1 calc R U . . .
H8C H 0.112312 0.113690 0.405514 0.066 Uiso 1 1 calc R U . . .
C4 C 0.0707(3) 0.43686(11) 0.40688(18) 0.0461(6) Uani 1 1 d . . . . .
H4A H 0.171452 0.443438 0.447520 0.069 Uiso 1 1 calc R U . . .
H4B H -0.001854 0.440373 0.442292 0.069 Uiso 1 1 calc R U . . .
H4C H 0.049760 0.472155 0.359256 0.069 Uiso 1 1 calc R U . . .
C9 C 0.3441(2) 0.03684(10) 0.25697(16) 0.0375(5) Uani 1 1 d . . . . .
H9A H 0.401358 0.053234 0.216218 0.056 Uiso 1 1 calc R U . . .
H9B H 0.264166 0.006511 0.223017 0.056 Uiso 1 1 calc R U . . .
H9C H 0.410159 0.011613 0.308039 0.056 Uiso 1 1 calc R U . . .
C1 C 0.3688(3) 0.32978(13) 0.16774(17) 0.0462(6) Uani 1 1 d . . . . .
H1A H 0.461818 0.341270 0.214065 0.069 Uiso 1 1 calc R U . . .
H1B H 0.372120 0.347743 0.108295 0.069 Uiso 1 1 calc R U . . .
H1C H 0.356929 0.279895 0.163935 0.069 Uiso 1 1 calc R U . . .
C3 C 0.0380(3) 0.35195(13) 0.10408(15) 0.0456(6) Uani 1 1 d . . . . .
H3A H 0.013112 0.303119 0.102726 0.068 Uiso 1 1 calc R U . . .
H3B H 0.056912 0.364886 0.046205 0.068 Uiso 1 1 calc R U . . .
H3C H -0.045379 0.378960 0.112756 0.068 Uiso 1 1 calc R U . . .
C15 C 0.4735(3) 0.36550(12) 0.55606(16) 0.0451(6) Uani 1 1 d . . . . .
H15A H 0.482472 0.410019 0.586836 0.068 Uiso 1 1 calc R U . . .
H15B H 0.494564 0.328856 0.601833 0.068 Uiso 1 1 calc R U . . .
H15C H 0.372083 0.360092 0.515809 0.068 Uiso 1 1 calc R U . . .
C14 C 0.5521(3) 0.41798(11) 0.42952(18) 0.0505(6) Uani 1 1 d . . . . .
H14A H 0.620877 0.413819 0.391638 0.076 Uiso 1 1 calc R U . . .
H14B H 0.566037 0.462615 0.460178 0.076 Uiso 1 1 calc R U . . .
H14C H 0.449277 0.414054 0.390828 0.076 Uiso 1 1 calc R U . . .
C11 C 0.6967(3) 0.15281(11) 0.3329(2) 0.0506(7) Uani 1 1 d . . . . .
H11A H 0.671126 0.112120 0.294004 0.076 Uiso 1 1 calc R U . . .
H11B H 0.800815 0.149739 0.369875 0.076 Uiso 1 1 calc R U . . .
H11C H 0.683404 0.193892 0.294505 0.076 Uiso 1 1 calc R U . . .
C7 C 0.1186(3) 0.15043(12) 0.20453(19) 0.0591(8) Uani 1 1 d . . . . .
H7A H 0.070299 0.188779 0.226451 0.089 Uiso 1 1 calc R U . . .
H7B H 0.043701 0.115846 0.176574 0.089 Uiso 1 1 calc R U . . .
H7C H 0.166560 0.167068 0.159064 0.089 Uiso 1 1 calc R U . . .
C2 C 0.2363(3) 0.46395(11) 0.20569(18) 0.0518(7) Uani 1 1 d . . . . .
H2A H 0.154547 0.485888 0.223748 0.078 Uiso 1 1 calc R U . . .
H2B H 0.238082 0.480991 0.145524 0.078 Uiso 1 1 calc R U . . .
H2C H 0.331149 0.474695 0.250705 0.078 Uiso 1 1 calc R U . . .
C16 C 0.7423(3) 0.36842(14) 0.5605(2) 0.0672(9) Uani 1 1 d . . . . .
H16A H 0.811715 0.358945 0.524206 0.101 Uiso 1 1 calc R U . . .
H16B H 0.759189 0.335587 0.610971 0.101 Uiso 1 1 calc R U . . .
H16C H 0.758766 0.415041 0.585053 0.101 Uiso 1 1 calc R U . . .
C12 C 0.6256(3) 0.23395(13) 0.4915(2) 0.0282(7) Uani 0.763(7) 1 d D . P A 1
H12A H 0.582251 0.227839 0.543244 0.034 Uiso 0.763(7) 1 calc R U P A 1
H12B H 0.735255 0.237116 0.516137 0.034 Uiso 0.763(7) 1 calc R U P A 1
C00P C 0.6514(8) 0.2472(4) 0.4506(8) 0.020(2) Uani 0.237(7) 1 d D . P A 2
H00A H 0.742594 0.243096 0.502421 0.024 Uiso 0.237(7) 1 calc R U P A 2
H00B H 0.676200 0.272635 0.400583 0.024 Uiso 0.237(7) 1 calc R U P A 2
N3 N 0.5318(7) 0.2832(3) 0.4798(5) 0.0154(19) Uani 0.237(7) 1 d D . P A 2
H3 H 0.512530 0.260898 0.534444 0.019 Uiso 0.237(7) 1 calc R U P A 2

loop_
_atom_site_aniso_label
_atom_site_aniso_U_11
_atom_site_aniso_U_22
_atom_site_aniso_U_33
_atom_site_aniso_U_23
_atom_site_aniso_U_13
_atom_site_aniso_U_12
Fe1 0.01578(14) 0.01647(13) 0.02571(15) -0.00009(9) 0.00256(10) 0.00207(9)
Si2 0.0186(3) 0.0223(2) 0.0306(3) -0.00064(19) 0.0103(2) 0.00204(19)
Si3 0.0191(3) 0.0193(2) 0.0328(3) -0.00179(19) -0.0016(2) -0.00209(19)
Si1 0.0228(3) 0.0301(3) 0.0279(3) 0.0069(2) 0.0095(2) 0.0064(2)
Si4 0.0174(3) 0.0167(2) 0.0548(4) -0.0056(2) -0.0052(2) 0.0018(2)
N1 0.0160(7) 0.0198(6) 0.0237(7) 0.0003(5) 0.0056(6) 0.0028(6)
N2 0.0170(7) 0.0173(6) 0.0339(9) -0.0039(6) -0.0008(6) 0.0005(6)
N008 0.0190(11) 0.0171(10) 0.0286(14) -0.0013(9) 0.0039(9) 0.0008(8)
C13 0.0233(11) 0.0271(9) 0.0538(14) -0.0193(9) -0.0003(9) 0.0006(8)
C5 0.0199(11) 0.0581(14) 0.0474(14) 0.0051(10) 0.0108(10) 0.0045(9)
C6 0.0301(11) 0.0421(11) 0.0381(12) 0.0068(9) 0.0175(9) 0.0010(9)
C10 0.0336(12) 0.0362(11) 0.0522(14) 0.0005(10) -0.0112(10) 0.0064(10)
C8 0.0366(13) 0.0342(11) 0.0668(16) -0.0050(10) 0.0234(12) -0.0057(10)
C4 0.0504(15) 0.0314(11) 0.0669(16) -0.0142(10) 0.0335(13) 0.0004(10)
C9 0.0405(12) 0.0279(9) 0.0449(13) -0.0125(9) 0.0131(10) -0.0087(9)
C1 0.0360(13) 0.0652(15) 0.0440(13) 0.0143(11) 0.0221(11) 0.0147(11)
C3 0.0387(14) 0.0695(16) 0.0257(11) 0.0024(10) 0.0043(10) 0.0108(11)
C15 0.0436(14) 0.0506(13) 0.0380(13) -0.0008(10) 0.0063(10) -0.0169(11)
C14 0.0637(17) 0.0398(12) 0.0568(15) -0.0192(11) 0.0315(14) -0.0218(12)
C11 0.0263(12) 0.0348(11) 0.091(2) 0.0070(12) 0.0163(12) 0.0002(9)
C7 0.0513(16) 0.0350(12) 0.0634(17) 0.0030(11) -0.0294(13) -0.0069(11)
C2 0.0600(17) 0.0352(11) 0.0606(16) 0.0207(11) 0.0175(13) 0.0006(11)
C16 0.0316(13) 0.0516(15) 0.100(2) -0.0466(15) -0.0126(14) 0.0035(11)
C12 0.0190(14) 0.0210(13) 0.0380(19) 0.0024(12) -0.0029(12) -0.0010(10)
C00P 0.011(4) 0.012(3) 0.034(5) -0.005(3) 0.001(3) -0.001(3)
N3 0.014(3) 0.014(3) 0.017(4) -0.001(2) 0.001(3) 0.000(2)

loop_
_atom_type_symbol
_atom_type_description
_atom_type_scat_dispersion_real
_atom_type_scat_dispersion_imag
_atom_type_scat_source
C C 0.0033 0.0016 'International Tables Vol C Tables 4.2.6.8 and 6.1.1.4'
H H 0.0000 0.0000 'International Tables Vol C Tables 4.2.6.8 and 6.1.1.4'
Fe Fe 0.3463 0.8444 'International Tables Vol C Tables 4.2.6.8 and 6.1.1.4'
N N 0.0061 0.0033 'International Tables Vol C Tables 4.2.6.8 and 6.1.1.4'
Si Si 0.0817 0.0704 'International Tables Vol C Tables 4.2.6.8 and 6.1.1.4'

loop_
_exptl_crystal_face_index_h
_exptl_crystal_face_index_k
_exptl_crystal_face_index_l
_exptl_crystal_face_perp_dist
1.00 1.00 -2.00 0.0850
-1.00 -1.00 2.00 0.1040
0.00 1.00 1.00 0.0810
1.00 2.00 -2.00 0.0920
0.00 1.00 2.00 0.0930
0.00 -1.00 -2.00 0.0910
0.00 0.00 1.00 0.0980
0.00 1.00 -1.00 0.0650
-1.00 -2.00 -2.00 0.0600
1.00 2.00 2.00 0.0990
-1.00 -1.00 -2.00 0.0330
1.00 2.00 1.00 0.0930
1.00 0.00 2.00 0.1220
0.00 -2.00 1.00 0.1220
0.00 2.00 -1.00 0.0670
-1.00 1.00 -2.00 0.0280
-1.00 2.00 -2.00 0.0350
1.00 0.00 1.00 0.1210
-2.00 1.00 -2.00 0.0360
2.00 2.00 1.00 0.1000
-1.00 2.00 -1.00 0.0450
1.00 -2.00 1.00 0.1320
2.00 1.00 1.00 0.1060
-2.00 -2.00 -1.00 0.0420
2.00 -2.00 1.00 0.1260
-2.00 2.00 -1.00 0.0400
0.00 1.00 0.00 0.0900
0.00 -1.00 0.00 0.1320
2.00 0.00 -1.00 0.1150
2.00 -2.00 -1.00 0.1230
1.00 -2.00 -1.00 0.1340
-1.00 1.00 2.00 0.1070
0.00 -1.00 2.00 0.1160
0.00 -1.00 1.00 0.1230

loop_
_geom_angle_atom_site_label_1
_geom_angle_atom_site_label_2
_geom_angle_atom_site_label_3
_geom_angle
_geom_angle_site_symmetry_1
_geom_angle_site_symmetry_3
_geom_angle_publ_flag
N1 Fe1 N008 121.91(7) . . ?
N1 Fe1 N3 126.08(15) . . ?
N2 Fe1 N1 141.69(6) . . ?
N2 Fe1 N008 95.46(7) . . ?
N2 Fe1 N3 91.68(15) . . ?
N1 Si2 C5 114.12(9) . . ?
N1 Si2 C6 109.56(8) . . ?
N1 Si2 C4 112.69(9) . . ?
C5 Si2 C4 106.11(11) . . ?
C6 Si2 C5 105.40(10) . . ?
C6 Si2 C4 108.57(11) . . ?
N2 Si3 C8 111.50(10) . . ?
N2 Si3 C9 112.79(9) . . ?
N2 Si3 C7 109.83(9) . . ?
C8 Si3 C9 106.68(10) . . ?
C7 Si3 C8 108.36(13) . . ?
C7 Si3 C9 107.49(12) . . ?
N1 Si1 C1 110.05(9) . . ?
N1 Si1 C3 112.57(9) . . ?
N1 Si1 C2 112.62(10) . . ?
C1 Si1 C2 107.46(12) . . ?
C3 Si1 C1 106.98(11) . . ?
C3 Si1 C2 106.86(12) . . ?
N2 Si4 C10 115.35(9) . . ?
N2 Si4 C11 113.53(11) . . ?
N2 Si4 C12 103.83(10) . . ?
N2 Si4 C00P 104.5(2) . . ?
C10 Si4 C12 103.05(13) . . ?
C10 Si4 C00P 121.4(3) . . ?
C11 Si4 C10 109.13(11) . . ?
C11 Si4 C12 111.32(15) . . ?
C11 Si4 C00P 90.6(3) . . ?
Si2 N1 Fe1 117.81(8) . . ?
Si2 N1 Si1 126.42(9) . . ?
Si1 N1 Fe1 115.55(8) . . ?
Si3 N2 Fe1 123.17(8) . . ?
Si4 N2 Fe1 110.07(7) . . ?
Si4 N2 Si3 126.71(8) . . ?
Fe1 N008 H008 106.4 . . ?
C13 N008 Fe1 119.44(14) . . ?
C13 N008 H008 106.4 . . ?
C12 N008 Fe1 103.76(17) . . ?
C12 N008 H008 106.4 . . ?
C12 N008 C13 113.7(2) . . ?
C15 C13 N008 113.8(2) . . ?
C15 C13 C14 110.00(19) . . ?
C15 C13 C16 111.1(2) . . ?
C15 C13 N3 86.7(3) . . ?
C14 C13 N008 101.4(2) . . ?
C14 C13 C16 109.2(2) . . ?
C14 C13 N3 124.5(3) . . ?
C16 C13 N008 110.80(17) . . ?
C16 C13 N3 112.8(3) . . ?
Si2 C5 H5A 109.5 . . ?
Si2 C5 H5B 109.5 . . ?
Si2 C5 H5C 109.5 . . ?
H5A C5 H5B 109.5 . . ?
H5A C5 H5C 109.5 . . ?
H5B C5 H5C 109.5 . . ?
Si2 C6 H6A 109.5 . . ?
Si2 C6 H6B 109.5 . . ?
Si2 C6 H6C 109.5 . . ?
H6A C6 H6B 109.5 . . ?
H6A C6 H6C 109.5 . . ?
H6B C6 H6C 109.5 . . ?
Si4 C10 H10A 109.5 . . ?
Si4 C10 H10B 109.5 . . ?
Si4 C10 H10C 109.5 . . ?
H10A C10 H10B 109.5 . . ?
H10A C10 H10C 109.5 . . ?
H10B C10 H10C 109.5 . . ?
Si3 C8 H8A 109.5 . . ?
Si3 C8 H8B 109.5 . . ?
Si3 C8 H8C 109.5 . . ?
H8A C8 H8B 109.5 . . ?
H8A C8 H8C 109.5 . . ?
H8B C8 H8C 109.5 . . ?
Si2 C4 H4A 109.5 . . ?
Si2 C4 H4B 109.5 . . ?
Si2 C4 H4C 109.5 . . ?
H4A C4 H4B 109.5 . . ?
H4A C4 H4C 109.5 . . ?
H4B C4 H4C 109.5 . . ?
Si3 C9 H9A 109.5 . . ?
Si3 C9 H9B 109.5 . . ?
Si3 C9 H9C 109.5 . . ?
H9A C9 H9B 109.5 . . ?
H9A C9 H9C 109.5 . . ?
H9B C9 H9C 109.5 . . ?
Si1 C1 H1A 109.5 . . ?
Si1 C1 H1B 109.5 . . ?
Si1 C1 H1C 109.5 . . ?
H1A C1 H1B 109.5 . . ?
H1A C1 H1C 109.5 . . ?
H1B C1 H1C 109.5 . . ?
Si1 C3 H3A 109.5 . . ?
Si1 C3 H3B 109.5 . . ?
Si1 C3 H3C 109.5 . . ?
H3A C3 H3B 109.5 . . ?
H3A C3 H3C 109.5 . . ?
H3B C3 H3C 109.5 . . ?
C13 C15 H15A 109.5 . . ?
C13 C15 H15B 109.5 . . ?
C13 C15 H15C 109.5 . . ?
H15A C15 H15B 109.5 . . ?
H15A C15 H15C 109.5 . . ?
H15B C15 H15C 109.5 . . ?
C13 C14 H14A 109.5 . . ?
C13 C14 H14B 109.5 . . ?
C13 C14 H14C 109.5 . . ?
H14A C14 H14B 109.5 . . ?
H14A C14 H14C 109.5 . . ?
H14B C14 H14C 109.5 . . ?
Si4 C11 H11A 109.5 . . ?
Si4 C11 H11B 109.5 . . ?
Si4 C11 H11C 109.5 . . ?
H11A C11 H11B 109.5 . . ?
H11A C11 H11C 109.5 . . ?
H11B C11 H11C 109.5 . . ?
Si3 C7 H7A 109.5 . . ?
Si3 C7 H7B 109.5 . . ?
Si3 C7 H7C 109.5 . . ?
H7A C7 H7B 109.5 . . ?
H7A C7 H7C 109.5 . . ?
H7B C7 H7C 109.5 . . ?
Si1 C2 H2A 109.5 . . ?
Si1 C2 H2B 109.5 . . ?
Si1 C2 H2C 109.5 . . ?
H2A C2 H2B 109.5 . . ?
H2A C2 H2C 109.5 . . ?
H2B C2 H2C 109.5 . . ?
C13 C16 H16A 109.5 . . ?
C13 C16 H16B 109.5 . . ?
C13 C16 H16C 109.5 . . ?
H16A C16 H16B 109.5 . . ?
H16A C16 H16C 109.5 . . ?
H16B C16 H16C 109.5 . . ?
Si4 C12 H12A 110.1 . . ?
Si4 C12 H12B 110.1 . . ?
N008 C12 Si4 108.2(2) . . ?
N008 C12 H12A 110.1 . . ?
N008 C12 H12B 110.1 . . ?
H12A C12 H12B 108.4 . . ?
Si4 C00P H00A 110.5 . . ?
Si4 C00P H00B 110.5 . . ?
H00A C00P H00B 108.7 . . ?
N3 C00P Si4 106.2(6) . . ?
N3 C00P H00A 110.5 . . ?
N3 C00P H00B 110.5 . . ?
Fe1 N3 H3 111.6 . . ?
C13 N3 Fe1 114.6(4) . . ?
C13 N3 H3 111.6 . . ?
C00P N3 Fe1 99.4(5) . . ?
C00P N3 C13 107.4(6) . . ?
C00P N3 H3 111.6 . . ?

loop_
_geom_bond_atom_site_label_1
_geom_bond_atom_site_label_2
_geom_bond_distance
_geom_bond_site_symmetry_2
_geom_bond_publ_flag
Fe1 N1 1.9302(14) . ?
Fe1 N2 1.9264(14) . ?
Fe1 N008 2.171(2) . ?
Fe1 N3 2.190(6) . ?
Si2 N1 1.7110(15) . ?
Si2 C5 1.873(2) . ?
Si2 C6 1.868(2) . ?
Si2 C4 1.878(2) . ?
Si3 N2 1.7150(15) . ?
Si3 C8 1.863(2) . ?
Si3 C9 1.873(2) . ?
Si3 C7 1.858(2) . ?
Si1 N1 1.7145(15) . ?
Si1 C1 1.873(2) . ?
Si1 C3 1.862(2) . ?
Si1 C2 1.875(2) . ?
Si4 N2 1.7014(16) . ?
Si4 C10 1.857(2) . ?
Si4 C11 1.853(3) . ?
Si4 C12 1.917(3) . ?
Si4 C00P 1.926(7) . ?
N008 H008 1.0000 . ?
N008 C13 1.532(3) . ?
N008 C12 1.495(4) . ?
C13 C15 1.507(3) . ?
C13 C14 1.509(3) . ?
C13 C16 1.519(3) . ?
C13 N3 1.610(6) . ?
C5 H5A 0.9800 . ?
C5 H5B 0.9800 . ?
C5 H5C 0.9800 . ?
C6 H6A 0.9800 . ?
C6 H6B 0.9800 . ?
C6 H6C 0.9800 . ?
C10 H10A 0.9800 . ?
C10 H10B 0.9800 . ?
C10 H10C 0.9800 . ?
C8 H8A 0.9800 . ?
C8 H8B 0.9800 . ?
C8 H8C 0.9800 . ?
C4 H4A 0.9800 . ?
C4 H4B 0.9800 . ?
C4 H4C 0.9800 . ?
C9 H9A 0.9800 . ?
C9 H9B 0.9800 . ?
C9 H9C 0.9800 . ?
C1 H1A 0.9800 . ?
C1 H1B 0.9800 . ?
C1 H1C 0.9800 . ?
C3 H3A 0.9800 . ?
C3 H3B 0.9800 . ?
C3 H3C 0.9800 . ?
C15 H15A 0.9800 . ?
C15 H15B 0.9800 . ?
C15 H15C 0.9800 . ?
C14 H14A 0.9800 . ?
C14 H14B 0.9800 . ?
C14 H14C 0.9800 . ?
C11 H11A 0.9800 . ?
C11 H11B 0.9800 . ?
C11 H11C 0.9800 . ?
C7 H7A 0.9800 . ?
C7 H7B 0.9800 . ?
C7 H7C 0.9800 . ?
C2 H2A 0.9800 . ?
C2 H2B 0.9800 . ?
C2 H2C 0.9800 . ?
C16 H16A 0.9800 . ?
C16 H16B 0.9800 . ?
C16 H16C 0.9800 . ?
C12 H12A 0.9900 . ?
C12 H12B 0.9900 . ?
C00P H00A 0.9900 . ?
C00P H00B 0.9900 . ?
C00P N3 1.491(11) . ?
N3 H3 1.0000 . ?

loop_
_geom_torsion_atom_site_label_1
_geom_torsion_atom_site_label_2
_geom_torsion_atom_site_label_3
_geom_torsion_atom_site_label_4
_geom_torsion
_geom_torsion_site_symmetry_1
_geom_torsion_site_symmetry_2
_geom_torsion_site_symmetry_3
_geom_torsion_site_symmetry_4
_geom_torsion_publ_flag
Fe1 N008 C13 C15 47.3(3) . . . . ?
Fe1 N008 C13 C14 -70.8(2) . . . . ?
Fe1 N008 C13 C16 173.3(2) . . . . ?
Fe1 N008 C12 Si4 41.8(3) . . . . ?
Si4 C00P N3 Fe1 -51.9(7) . . . . ?
Si4 C00P N3 C13 -171.5(4) . . . . ?
C13 N008 C12 Si4 173.15(17) . . . . ?
C5 Si2 N1 Fe1 -128.33(10) . . . . ?
C5 Si2 N1 Si1 46.10(14) . . . . ?
C6 Si2 N1 Fe1 -10.44(12) . . . . ?
C6 Si2 N1 Si1 163.99(11) . . . . ?
C10 Si4 N2 Fe1 134.93(11) . . . . ?
C10 Si4 N2 Si3 -42.38(16) . . . . ?
C8 Si3 N2 Fe1 -88.43(13) . . . . ?
C8 Si3 N2 Si4 88.56(14) . . . . ?
C4 Si2 N1 Fe1 110.55(12) . . . . ?
C4 Si2 N1 Si1 -75.02(14) . . . . ?
C9 Si3 N2 Fe1 151.57(11) . . . . ?
C9 Si3 N2 Si4 -31.44(16) . . . . ?
C1 Si1 N1 Fe1 0.54(13) . . . . ?
C1 Si1 N1 Si2 -174.00(12) . . . . ?
C3 Si1 N1 Fe1 119.77(11) . . . . ?
C3 Si1 N1 Si2 -54.77(14) . . . . ?
C15 C13 N3 Fe1 90.6(4) . . . . ?
C15 C13 N3 C00P -160.0(7) . . . . ?
C14 C13 N3 Fe1 -21.5(6) . . . . ?
C14 C13 N3 C00P 87.9(7) . . . . ?
C11 Si4 N2 Fe1 -98.06(11) . . . . ?
C11 Si4 N2 Si3 84.62(14) . . . . ?
C7 Si3 N2 Fe1 31.70(16) . . . . ?
C7 Si3 N2 Si4 -151.31(15) . . . . ?
C2 Si1 N1 Fe1 -119.33(11) . . . . ?
C2 Si1 N1 Si2 66.12(14) . . . . ?
C16 C13 N3 Fe1 -157.8(3) . . . . ?
C16 C13 N3 C00P -48.4(8) . . . . ?
C12 Si4 N2 Fe1 22.97(16) . . . . ?
C12 Si4 N2 Si3 -154.34(16) . . . . ?
C12 N008 C13 C15 -75.9(3) . . . . ?
C12 N008 C13 C14 166.1(3) . . . . ?
C12 N008 C13 C16 50.2(4) . . . . ?
C00P Si4 N2 Fe1 -1.0(4) . . . . ?
C00P Si4 N2 Si3 -178.3(4) . . . . ?
